data_7054216
loop_
_publ_author_name
'Anio\/la, Michalina'
'Dega-Szafran, Zofia'
'Katrusiak, Andrzej'
'Szafran, Miros\/law'

_publ_section_title
;
 NH&#x22EF;O and OH&#x22EF;O interactions of glycine derivatives with
 squaric acid
;
_journal_issue 8
_journal_name_full 'New Journal of Chemistry'
_journal_page_first 3556
_journal_paper_doi 10.1039/C4NJ00212A
_journal_volume 38
_journal_year 2014
_chemical_formula_moiety 'C4 H O4, C3 H8 N O2, 0.5(H2 O)'
_chemical_formula_sum 'C7 H10 N O6.5'
_chemical_formula_weight 212.16
_chemical_name_common 'Sarcosinium hydrogen squarate semihydrate'
_space_group_IT_number 15
_symmetry_cell_setting monoclinic
_symmetry_space_group_name_Hall '-C 2yc'
_symmetry_space_group_name_H-M 'C 1 2/c 1'
_atom_sites_solution_hydrogens geom
_atom_sites_solution_primary direct
_atom_sites_solution_secondary difmap
_audit_creation_method SHELXL-97
_cell_angle_alpha 90.00
_cell_angle_beta 97.0249(11)
_cell_angle_gamma 90.00
_cell_formula_units_Z 8
_cell_length_a 16.6068(2)
_cell_length_b 7.21436(8)
_cell_length_c 15.44410(17)
_cell_measurement_temperature 296(2)
_cell_measurement_theta_max 75.31
_cell_measurement_theta_min 5.37
_cell_volume 1836.43(4)
_computing_cell_refinement 'CrysAlis (Oxford Diffraction, 2002)'
_computing_data_collection 'CrysAlis (Oxford Diffraction, 2002)'
_computing_data_reduction 'CrysAlis (Oxford Diffraction, 2002)'
_computing_molecular_graphics 'Mercury (2008)'
_computing_publication_material 'SHELXL-97 (Sheldrick, 1997)'
_computing_structure_refinement 'SHELXL-97 (Sheldrick, 1997)'
_computing_structure_solution 'SHELXS-97 (Sheldrick, 1990)'
_diffrn_ambient_temperature 296(2)
_diffrn_measured_fraction_theta_full 0.980
_diffrn_measured_fraction_theta_max 0.981
_diffrn_radiation_monochromator graphite
_diffrn_radiation_source 'fine-focus sealed tube'
_diffrn_radiation_type CuK\a
_diffrn_radiation_wavelength 1.54184
_diffrn_reflns_av_R_equivalents 0.0098
_diffrn_reflns_av_sigmaI/netI 0.0075
_diffrn_reflns_limit_h_max 20
_diffrn_reflns_limit_h_min -20
_diffrn_reflns_limit_k_max 7
_diffrn_reflns_limit_k_min -8
_diffrn_reflns_limit_l_max 19
_diffrn_reflns_limit_l_min -18
_diffrn_reflns_number 6657
_diffrn_reflns_theta_full 75.31
_diffrn_reflns_theta_max 75.31
_diffrn_reflns_theta_min 5.37
_exptl_absorpt_coefficient_mu 1.213
_exptl_absorpt_correction_T_max 0.824
_exptl_absorpt_correction_T_min 0.678
_exptl_absorpt_correction_type integration
_exptl_absorpt_process_details
; 
Correction for absorption was made using XEMP (SHELXTL, 
Sheldrick (1990)).
;
_exptl_crystal_colour colourless
_exptl_crystal_density_diffrn 1.535
_exptl_crystal_density_method 'not measured'
_exptl_crystal_description plate
_exptl_crystal_F_000 888
_exptl_crystal_size_max 0.36
_exptl_crystal_size_mid 0.32
_exptl_crystal_size_min 0.16
_refine_diff_density_max 0.234
_refine_diff_density_min -0.141
_refine_diff_density_rms 0.034
_refine_ls_extinction_method none
_refine_ls_goodness_of_fit_ref 0.807
_refine_ls_hydrogen_treatment mixed
_refine_ls_matrix_type full
_refine_ls_number_parameters 147
_refine_ls_number_reflns 1862
_refine_ls_number_restraints 0
_refine_ls_restrained_S_all 0.807
_refine_ls_R_factor_all 0.0337
_refine_ls_R_factor_gt 0.0331
_refine_ls_shift/su_max 0.001
_refine_ls_shift/su_mean 0.000
_refine_ls_structure_factor_coef Fsqd
_refine_ls_weighting_details 'calc w=1/[\s^2^(Fo^2^)+(0.0842P)^2^+1.1792P] where P=(Fo^2^+2Fc^2^)/3'
_refine_ls_weighting_scheme calc
_refine_ls_wR_factor_gt 0.1013
_refine_ls_wR_factor_ref 0.1020
_reflns_number_gt 1823
_reflns_number_total 1862
_reflns_threshold_expression >2sigma(I)
_cod_data_source_file c4nj00212a5.cif
_cod_data_source_block m
_cod_depositor_comments
;
The following automatic conversions were performed:
'__exptl_crystal_description' tag replaced with
'_exptl_crystal_description'.

Automatic conversion script
Id: cif_correct_tags 1440 2010-10-19 06:21:57Z saulius 

 Adding full bibliography for 7054214--7054218.cif.

2018-03-09
Z value and formula fixed to values more according to usual
chemical conventions.                 miguel
;
_cod_original_formula_sum 'C14 H20 N2 O13'
_cod_original_formula_weight 424.32
_cod_original_formula_moiety '2(C4 H O4), 2(C3 H8 N O2), H2 O'
_cod_original_formula_units_Z 4
_cod_original_sg_symbol_Hall -C2yc
_cod_original_sg_symbol_H-M C2/c
_cod_database_code 7054216

loop_
_symmetry_equiv_pos_as_xyz
'x, y, z'
'-x, y, -z+1/2'
'x+1/2, y+1/2, z'
'-x+1/2, y+1/2, -z+1/2'
'-x, -y, -z'
'x, -y, z-1/2'
'-x+1/2, -y+1/2, -z'
'x+1/2, -y+1/2, z-1/2'

loop_
_atom_site_label
_atom_site_type_symbol
_atom_site_fract_x
_atom_site_fract_y
_atom_site_fract_z
_atom_site_U_iso_or_equiv
_atom_site_adp_type
_atom_site_occupancy
_atom_site_symmetry_multiplicity
_atom_site_calc_flag
_atom_site_refinement_flags
O1 O 0.18510(5) 0.32440(14) 1.09384(5) 0.0471(3) Uani 1 1 d .
O2 O -0.01061(5) 0.33835(15) 1.08733(6) 0.0511(3) Uani 1 1 d .
O3 O -0.02669(5) 0.13661(14) 0.89640(5) 0.0445(2) Uani 1 1 d .
O4 O 0.16270(5) 0.14030(13) 0.89790(5) 0.0424(2) Uani 1 1 d .
H4 H 0.2196(11) 0.161(2) 0.9133(10) 0.051 Uiso 1 1 d .
C1 C 0.12647(6) 0.27889(16) 1.03936(7) 0.0336(2) Uani 1 1 d .
C2 C 0.03628(7) 0.28411(16) 1.03831(7) 0.0353(3) Uani 1 1 d .
C3 C 0.02975(6) 0.19377(15) 0.95053(7) 0.0330(3) Uani 1 1 d .
C4 C 0.11596(6) 0.19706(15) 0.95487(7) 0.0317(2) Uani 1 1 d .
O5 O -0.17868(6) 0.17922(16) 0.92005(6) 0.0535(3) Uani 1 1 d .
H3 H -0.1261(12) 0.152(3) 0.9126(12) 0.064 Uiso 1 1 d .
C5 C -0.22616(7) 0.13708(16) 0.84835(7) 0.0370(3) Uani 1 1 d .
O6 O -0.20558(5) 0.05538(15) 0.78697(6) 0.0511(3) Uani 1 1 d .
C6 C -0.31098(7) 0.20913(19) 0.85111(8) 0.0440(3) Uani 1 1 d .
H61 H -0.3337 0.1529 0.8998 0.053 Uiso 1 1 calc R
H62 H -0.3091 0.3421 0.8603 0.053 Uiso 1 1 calc R
N1 N -0.36369(6) 0.16776(15) 0.76942(6) 0.0391(3) Uani 1 1 d .
H1N H -0.4117(9) 0.246(2) 0.7662(9) 0.047 Uiso 1 1 d .
H2N H -0.3352(9) 0.195(2) 0.7242(10) 0.047 Uiso 1 1 d .
C7 C -0.39211(8) -0.0261(2) 0.76185(9) 0.0473(3) Uani 1 1 d .
H71 H -0.4235 -0.0442 0.7061 0.057 Uiso 1 1 calc R
H72 H -0.4251 -0.0521 0.8073 0.057 Uiso 1 1 calc R
H73 H -0.3462 -0.1080 0.7673 0.057 Uiso 1 1 calc R
O1W O 0.0000 -0.08533(16) 0.7500 0.0367(3) Uani 1 2 d S
H1W H 0.0041(9) -0.014(2) 0.7069(9) 0.044 Uiso 1 1 d .

loop_
_atom_site_aniso_label
_atom_site_aniso_U_11
_atom_site_aniso_U_22
_atom_site_aniso_U_33
_atom_site_aniso_U_23
_atom_site_aniso_U_13
_atom_site_aniso_U_12
O1 0.0307(4) 0.0757(6) 0.0354(4) -0.0143(4) 0.0059(3) -0.0040(4)
O2 0.0380(5) 0.0723(6) 0.0461(5) -0.0109(4) 0.0173(4) 0.0042(4)
O3 0.0296(4) 0.0624(6) 0.0405(5) -0.0092(4) 0.0013(3) 0.0005(4)
O4 0.0315(4) 0.0610(5) 0.0358(4) -0.0121(4) 0.0089(3) 0.0020(3)
C1 0.0300(5) 0.0416(6) 0.0302(5) -0.0008(4) 0.0072(4) 0.0007(4)
C2 0.0312(5) 0.0430(6) 0.0328(5) 0.0004(4) 0.0077(4) 0.0020(4)
C3 0.0290(5) 0.0386(5) 0.0315(5) 0.0013(4) 0.0044(4) 0.0026(4)
C4 0.0297(5) 0.0368(5) 0.0291(5) 0.0008(4) 0.0060(4) 0.0028(4)
O5 0.0345(4) 0.0796(7) 0.0458(5) -0.0118(4) 0.0026(4) 0.0052(4)
C5 0.0313(5) 0.0428(6) 0.0375(6) 0.0049(4) 0.0068(4) 0.0027(4)
O6 0.0351(4) 0.0759(7) 0.0433(5) -0.0065(4) 0.0092(4) 0.0104(4)
C6 0.0345(6) 0.0507(7) 0.0473(7) -0.0068(5) 0.0069(5) 0.0085(5)
N1 0.0306(5) 0.0486(6) 0.0391(5) 0.0102(4) 0.0083(4) 0.0096(4)
C7 0.0394(6) 0.0534(7) 0.0496(7) -0.0015(5) 0.0073(5) 0.0029(5)
O1W 0.0366(6) 0.0402(6) 0.0334(5) 0.000 0.0039(4) 0.000

loop_
_atom_type_symbol
_atom_type_description
_atom_type_scat_dispersion_real
_atom_type_scat_dispersion_imag
_atom_type_scat_source
C C 0.0181 0.0091 'International Tables Vol C Tables 4.2.6.8 and 6.1.1.4'
H H 0.0000 0.0000 'International Tables Vol C Tables 4.2.6.8 and 6.1.1.4'
N N 0.0311 0.0180 'International Tables Vol C Tables 4.2.6.8 and 6.1.1.4'
O O 0.0492 0.0322 'International Tables Vol C Tables 4.2.6.8 and 6.1.1.4'

loop_
_geom_angle_atom_site_label_1
_geom_angle_atom_site_label_2
_geom_angle_atom_site_label_3
_geom_angle
O1 C1 C4 136.38(10)
O1 C1 C2 134.17(10)
C4 C1 C2 89.44(8)
O2 C2 C3 136.37(11)
O2 C2 C1 135.90(11)
C3 C2 C1 87.73(8)
O3 C3 C4 134.85(10)
O3 C3 C2 135.76(10)
C4 C3 C2 89.37(8)
O4 C4 C3 129.67(10)
O4 C4 C1 136.89(10)
C3 C4 C1 93.43(9)
O6 C5 O5 125.40(11)
O6 C5 C6 123.30(11)
O5 C5 C6 111.28(10)
N1 C6 C5 111.40(10)
C7 N1 C6 114.20(10)

loop_
_geom_bond_atom_site_label_1
_geom_bond_atom_site_label_2
_geom_bond_distance
O1 C1 1.2504(14)
O2 C2 1.2153(14)
O3 C3 1.2473(14)
O4 C4 1.3082(13)
C1 C4 1.4234(14)
C1 C2 1.4963(14)
C2 C3 1.4962(15)
C3 C4 1.4252(14)
O5 C5 1.3142(15)
C5 O6 1.2009(14)
C5 C6 1.5069(15)
C6 N1 1.4755(16)
N1 C7 1.4758(18)

loop_
_geom_torsion_atom_site_label_1
_geom_torsion_atom_site_label_2
_geom_torsion_atom_site_label_3
_geom_torsion_atom_site_label_4
_geom_torsion
O1 C1 C2 O2 2.9(2)
C4 C1 C2 O2 -178.62(15)
O1 C1 C2 C3 -177.21(14)
C4 C1 C2 C3 1.26(8)
O2 C2 C3 O3 -2.3(3)
C1 C2 C3 O3 177.80(14)
O2 C2 C3 C4 178.62(15)
C1 C2 C3 C4 -1.26(8)
O3 C3 C4 O4 1.9(2)
C2 C3 C4 O4 -179.06(12)
O3 C3 C4 C1 -177.75(14)
C2 C3 C4 C1 1.33(9)
O1 C1 C4 O4 -2.5(3)
C2 C1 C4 O4 179.10(14)
O1 C1 C4 C3 177.08(15)
C2 C1 C4 C3 -1.33(9)
O6 C5 C6 N1 -0.54(18)
O5 C5 C6 N1 178.00(10)
C5 C6 N1 C7 77.24(13)
